data_7042139
loop_
_publ_author_name
'Savastano, Matteo'
'Bazzicalupi, Carla'
'Garc\'ia, Celeste'
'Gellini, Cristina'
'L\'opez de la Torre, Mar\'ia Dolores'
'Mariani, Palma'
'Pichierri, Fabio'
'Bianchi, Antonio'
'Melguizo, Manuel'

_publ_section_title
;
 Iodide and triiodide anion complexes involving anion-\p interactions with
 a tetrazine-based receptor.
;
_journal_issue 14
_journal_name_full 'Dalton transactions (Cambridge, England : 2003)'
_journal_page_first 4518
_journal_page_last 4529
_journal_paper_doi 10.1039/c7dt00134g
_journal_volume 46
_journal_year 2017
_chemical_formula_sum 'C14 H28 I2 N6 O3'
_chemical_formula_weight 582.22
_space_group_crystal_system triclinic
_space_group_IT_number 2
_space_group_name_Hall '-P 1'
_space_group_name_H-M_alt 'P -1'
_symmetry_space_group_name_Hall '-P 1'
_symmetry_space_group_name_H-M 'P -1'
_atom_sites_solution_hydrogens geom
_atom_sites_solution_primary direct
_atom_sites_solution_secondary difmap
_audit_creation_method SHELXL-2014/7
_audit_update_record
;
2017-02-14 deposited with the CCDC.
2017-02-20 downloaded from the CCDC.
;
_cell_angle_alpha 86.949(7)
_cell_angle_beta 87.158(7)
_cell_angle_gamma 60.575(8)
_cell_formula_units_Z 2
_cell_length_a 7.7303(6)
_cell_length_b 7.7864(6)
_cell_length_c 22.0222(19)
_cell_measurement_reflns_used 2179
_cell_measurement_temperature 150
_cell_measurement_theta_max 23.6020
_cell_measurement_theta_min 4.7940
_cell_volume 1152.49(18)
_computing_cell_refinement
;
CrysAlis RED, Oxford Diffraction Ltd.,
Version 1.171.32.5 (release 08-05-2007 CrysAlis171 .NET)
(compiled May  8 2007,13:10:02)
;
_computing_data_collection
;
CrysAlis CCD, Oxford Diffraction Ltd.,
Version 1.171.32.5 (release 08-05-2007 CrysAlis171 .NET)
(compiled May  8 2007,13:10:02)
;
_computing_data_reduction
;
CrysAlis RED, Oxford Diffraction Ltd.,
Version 1.171.32.5 (release 08-05-2007 CrysAlis171 .NET)
(compiled May  8 2007,13:10:02)
;
_computing_molecular_graphics 'Mercury CSD 3.8'
_computing_publication_material 'PARST93 (Nardelli, 1993)'
_computing_structure_refinement 'SHELXL-2014/7 (Sheldrick, 2014)'
_computing_structure_solution 'SHELXS-86 (Sheldrick, 1990)'
_diffrn_ambient_temperature 150
_diffrn_detector_area_resol_mean 16.4547
_diffrn_measured_fraction_theta_full 0.951
_diffrn_measured_fraction_theta_max 0.777
_diffrn_measurement_device_type 'four-circle diffractometer'
_diffrn_measurement_method '\w scan'
_diffrn_radiation_type MoK\a
_diffrn_radiation_wavelength 0.71073
_diffrn_reflns_av_R_equivalents 0.0450
_diffrn_reflns_av_unetI/netI 0.1101
_diffrn_reflns_Laue_measured_fraction_full 0.951
_diffrn_reflns_Laue_measured_fraction_max 0.777
_diffrn_reflns_limit_h_max 8
_diffrn_reflns_limit_h_min -9
_diffrn_reflns_limit_k_max 9
_diffrn_reflns_limit_k_min -9
_diffrn_reflns_limit_l_max 23
_diffrn_reflns_limit_l_min -23
_diffrn_reflns_number 7075
_diffrn_reflns_point_group_measured_fraction_full 0.951
_diffrn_reflns_point_group_measured_fraction_max 0.777
_diffrn_reflns_theta_full 24.000
_diffrn_reflns_theta_max 26.356
_diffrn_reflns_theta_min 4.001
_diffrn_source 'fine-focus sealed tube'
_exptl_absorpt_coefficient_mu 2.751
_exptl_absorpt_correction_T_max 1.00000
_exptl_absorpt_correction_T_min 0.94380
_exptl_absorpt_correction_type multi-scan
_exptl_absorpt_process_details
;
CrysAlisPro 1.171.38.41r (Rigaku Oxford Diffraction, 2015)
Empirical absorption correction using spherical harmonics,
 implemented in SCALE3 ABSPACK scaling algorithm.
;
_exptl_crystal_colour pink
_exptl_crystal_density_diffrn 1.678
_exptl_crystal_description prismatic
_exptl_crystal_F_000 568
_exptl_crystal_size_max 0.2
_exptl_crystal_size_mid 0.1
_exptl_crystal_size_min 0.1
_refine_diff_density_max 1.342
_refine_diff_density_min -0.643
_refine_diff_density_rms 0.150
_refine_ls_extinction_method none
_refine_ls_goodness_of_fit_ref 1.024
_refine_ls_hydrogen_treatment constr
_refine_ls_matrix_type full
_refine_ls_number_parameters 226
_refine_ls_number_reflns 3664
_refine_ls_number_restraints 6
_refine_ls_restrained_S_all 1.029
_refine_ls_R_factor_all 0.0864
_refine_ls_R_factor_gt 0.0524
_refine_ls_shift/su_max 0.001
_refine_ls_shift/su_mean 0.000
_refine_ls_structure_factor_coef Fsqd
_refine_ls_weighting_details 'w=1/[\s^2^(Fo^2^)+(0.0031P)^2^] where P=(Fo^2^+2Fc^2^)/3'
_refine_ls_weighting_scheme calc
_refine_ls_wR_factor_gt 0.0646
_refine_ls_wR_factor_ref 0.0810
_reflns_Friedel_coverage 0.000
_reflns_number_gt 2505
_reflns_number_total 3664
_reflns_threshold_expression 'I > 2\s(I)'
_cod_data_source_file c7dt00134g2.cif
_cod_data_source_block H2L2I2_H2O
_cod_depositor_comments 'Adding full bibliography for 7042139--7042141.cif.'
_cod_database_code 7042139
_shelx_shelxl_version_number 2014/7
_shelx_space_group_comment
;
The symmetry employed for this shelxl refinement is uniquely defined
by the following loop, which should always be used as a source of
symmetry information in preference to the above space-group names.
They are only intended as comments.
;

loop_
_space_group_symop_operation_xyz
'x, y, z'
'-x, -y, -z'

loop_
_atom_site_label
_atom_site_type_symbol
_atom_site_fract_x
_atom_site_fract_y
_atom_site_fract_z
_atom_site_U_iso_or_equiv
_atom_site_adp_type
_atom_site_occupancy
_atom_site_site_symmetry_order
_atom_site_calc_flag
_atom_site_refinement_flags_posn
_atom_site_refinement_flags_adp
C1 C 0.2377(12) 0.6353(10) -0.1835(4) 0.029(2) Uani 1 1 d . .
H1A H 0.3706 0.6178 -0.1817 0.035 Uiso 1 1 calc R U
H1B H 0.2482 0.5199 -0.2019 0.035 Uiso 1 1 calc R U
C2 C 0.1109(13) 0.8184(11) -0.2235(4) 0.037(2) Uani 1 1 d . .
H2A H 0.1785 0.8091 -0.2625 0.044 Uiso 1 1 calc R U
H2B H -0.0153 0.8256 -0.2307 0.044 Uiso 1 1 calc R U
O1 O 0.0772(8) 0.9918(7) -0.1944(3) 0.0385(16) Uani 1 1 d . .
C3 C -0.0247(12) 1.0119(11) -0.1350(4) 0.037(2) Uani 1 1 d . .
H3A H -0.1502 1.0159 -0.1407 0.044 Uiso 1 1 calc R U
H3B H -0.0537 1.1363 -0.1183 0.044 Uiso 1 1 calc R U
C4 C 0.0963(12) 0.8438(9) -0.0889(4) 0.029(2) Uani 1 1 d . .
H4A H 0.2157 0.8465 -0.0790 0.034 Uiso 1 1 calc R U
H4B H 0.0182 0.8581 -0.0518 0.034 Uiso 1 1 calc R U
N1 N 0.1502(9) 0.6502(8) -0.1182(3) 0.0261(18) Uani 1 1 d . .
H1 H 0.0257 0.6474 -0.1215 0.031 Uiso 1 1 calc R U
C5 C 0.2768(12) 0.4824(10) -0.0735(4) 0.027(2) Uani 1 1 d . .
H5A H 0.2056 0.5012 -0.0347 0.032 Uiso 1 1 calc R U
H5B H 0.3993 0.4836 -0.0669 0.032 Uiso 1 1 calc R U
C6 C 0.3253(12) 0.2815(9) -0.0986(4) 0.030(2) Uani 1 1 d . .
H6A H 0.4188 0.2482 -0.1328 0.037 Uiso 1 1 calc R U
H6B H 0.2055 0.2855 -0.1118 0.037 Uiso 1 1 calc R U
C7 C 0.4177(12) 0.1275(11) -0.0450(4) 0.027(2) Uani 1 1 d . .
N2 N 0.6045(10) 0.0807(9) -0.0295(3) 0.0301(19) Uani 1 1 d . .
N3 N 0.3112(10) 0.0529(9) -0.0171(3) 0.0298(19) Uani 1 1 d . .
C8 C 0.1313(12) -0.3163(10) 0.3145(4) 0.026(2) Uani 1 1 d . .
H8A H 0.1214 -0.4359 0.3159 0.032 Uiso 1 1 calc R U
H8B H 0.0104 -0.2107 0.2972 0.032 Uiso 1 1 calc R U
C9 C 0.3087(13) -0.3458(11) 0.2735(4) 0.037(2) Uani 1 1 d . .
H9A H 0.2963 -0.3869 0.2339 0.044 Uiso 1 1 calc R U
H9B H 0.3100 -0.2221 0.2680 0.044 Uiso 1 1 calc R U
O2 O 0.4882(8) -0.4901(8) 0.2994(3) 0.0419(17) Uani 1 1 d . .
C10 C 0.5111(12) -0.4364(11) 0.3606(4) 0.040(3) Uani 1 1 d . .
H10A H 0.5137 -0.3130 0.3572 0.048 Uiso 1 1 calc R U
H10B H 0.6381 -0.5369 0.3761 0.048 Uiso 1 1 calc R U
C11 C 0.3475(11) -0.4142(10) 0.4065(4) 0.027(2) Uani 1 1 d . .
H11A H 0.3649 -0.3685 0.4446 0.033 Uiso 1 1 calc R U
H11B H 0.3521 -0.5402 0.4142 0.033 Uiso 1 1 calc R U
N4 N 0.1499(10) -0.2654(8) 0.3796(3) 0.0287(18) Uani 1 1 d . .
H4 H 0.1479 -0.1384 0.3766 0.034 Uiso 1 1 calc R U
C12 C -0.0129(11) -0.2424(10) 0.4251(4) 0.024(2) Uani 1 1 d . .
H12A H 0.0139 -0.2103 0.4643 0.029 Uiso 1 1 calc R U
H12B H -0.0146 -0.3662 0.4300 0.029 Uiso 1 1 calc R U
C13 C -0.2148(11) -0.0804(10) 0.4039(4) 0.030(2) Uani 1 1 d . .
H13A H -0.2070 0.0374 0.3920 0.037 Uiso 1 1 calc R U
H13B H -0.2532 -0.1229 0.3688 0.037 Uiso 1 1 calc R U
C14 C -0.3688(11) -0.0345(11) 0.4550(4) 0.024(2) Uani 1 1 d . .
N5 N -0.4473(10) 0.1407(8) 0.4828(3) 0.0298(19) Uani 1 1 d . .
N6 N -0.4180(9) -0.1774(8) 0.4715(3) 0.0270(18) Uani 1 1 d . .
I1 I 0.12437(8) 0.19363(7) 0.38211(3) 0.0339(2) Uani 1 1 d . .
I2 I 0.28156(8) 0.37819(7) 0.11739(3) 0.03316(19) Uani 1 1 d . .
OW1 O -0.4458(13) -0.0430(11) 0.2541(4) 0.116(3) Uani 1 1 d . U

loop_
_atom_site_aniso_label
_atom_site_aniso_U_11
_atom_site_aniso_U_22
_atom_site_aniso_U_33
_atom_site_aniso_U_23
_atom_site_aniso_U_13
_atom_site_aniso_U_12
C1 0.032(5) 0.028(5) 0.028(6) -0.004(4) 0.006(4) -0.014(4)
C2 0.044(6) 0.046(6) 0.025(6) 0.003(5) -0.011(5) -0.025(5)
O1 0.043(4) 0.031(3) 0.044(5) 0.003(3) 0.000(3) -0.021(3)
C3 0.028(6) 0.024(5) 0.054(8) -0.002(5) 0.008(5) -0.010(4)
C4 0.040(6) 0.020(5) 0.026(6) -0.009(4) 0.010(4) -0.015(4)
N1 0.015(4) 0.029(4) 0.037(5) 0.000(3) -0.002(4) -0.013(3)
C5 0.031(5) 0.028(5) 0.027(6) 0.014(4) -0.011(4) -0.019(4)
C6 0.023(5) 0.021(5) 0.039(7) -0.004(4) -0.001(4) -0.004(4)
C7 0.022(5) 0.023(5) 0.027(6) -0.009(4) -0.004(5) -0.004(4)
N2 0.033(5) 0.022(4) 0.032(5) -0.004(3) -0.002(4) -0.011(4)
N3 0.024(4) 0.022(4) 0.045(6) -0.001(3) -0.006(4) -0.011(4)
C8 0.031(6) 0.025(5) 0.021(6) -0.002(4) -0.005(4) -0.012(4)
C9 0.042(6) 0.033(5) 0.036(7) -0.002(4) 0.002(5) -0.019(5)
O2 0.026(4) 0.045(4) 0.041(5) -0.014(3) 0.005(3) -0.006(3)
C10 0.027(6) 0.036(6) 0.048(8) -0.006(5) -0.009(5) -0.008(5)
C11 0.015(5) 0.031(5) 0.027(6) 0.007(4) 0.000(4) -0.005(4)
N4 0.035(5) 0.030(4) 0.024(5) 0.000(3) -0.001(4) -0.018(4)
C12 0.027(5) 0.020(5) 0.018(6) 0.005(4) 0.006(4) -0.008(4)
C13 0.023(5) 0.030(5) 0.036(7) 0.001(4) -0.002(4) -0.012(4)
C14 0.013(5) 0.028(5) 0.031(6) 0.004(4) -0.004(4) -0.010(4)
N5 0.029(5) 0.019(4) 0.043(6) -0.001(3) -0.005(4) -0.013(4)
N6 0.022(4) 0.029(4) 0.029(5) 0.002(3) 0.001(4) -0.013(4)
I1 0.0365(4) 0.0261(3) 0.0438(5) 0.0024(3) -0.0109(3) -0.0185(3)
I2 0.0251(4) 0.0352(4) 0.0444(5) -0.0089(3) 0.0013(3) -0.0183(3)
OW1 0.133(5) 0.116(4) 0.116(5) 0.005(3) -0.006(3) -0.074(3)

loop_
_atom_type_symbol
_atom_type_description
_atom_type_scat_dispersion_real
_atom_type_scat_dispersion_imag
_atom_type_scat_source
C C 0.0033 0.0016 'International Tables Vol C Tables 4.2.6.8 and 6.1.1.4'
H H 0.0000 0.0000 'International Tables Vol C Tables 4.2.6.8 and 6.1.1.4'
N N 0.0061 0.0033 'International Tables Vol C Tables 4.2.6.8 and 6.1.1.4'
O O 0.0106 0.0060 'International Tables Vol C Tables 4.2.6.8 and 6.1.1.4'
I I -0.4742 1.8119 'International Tables Vol C Tables 4.2.6.8 and 6.1.1.4'

loop_
_geom_angle_atom_site_label_1
_geom_angle_atom_site_label_2
_geom_angle_atom_site_label_3
_geom_angle
_geom_angle_site_symmetry_1
_geom_angle_site_symmetry_3
C2 C1 N1 112.5(6) . .
O1 C2 C1 110.1(6) . .
C2 O1 C3 111.6(6) . .
O1 C3 C4 113.6(6) . .
N1 C4 C3 107.5(6) . .
C4 N1 C5 107.7(6) . .
C4 N1 C1 113.2(6) . .
C5 N1 C1 116.0(5) . .
N1 C5 C6 110.4(6) . .
C5 C6 C7 105.9(6) . .
N3 C7 N2 124.3(8) . .
N3 C7 C6 119.2(7) . .
N2 C7 C6 116.4(8) . .
C7 N2 N3 117.8(7) . 2_655
C7 N3 N2 117.9(6) . 2_655
C9 C8 N4 112.0(7) . .
O2 C9 C8 110.5(7) . .
C9 O2 C10 111.5(6) . .
O2 C10 C11 114.2(7) . .
C10 C11 N4 107.6(6) . .
C12 N4 C11 107.8(6) . .
C12 N4 C8 116.7(6) . .
C11 N4 C8 111.6(6) . .
N4 C12 C13 110.8(6) . .
C14 C13 C12 109.7(6) . .
N5 C14 N6 123.3(8) . .
N5 C14 C13 119.6(8) . .
N6 C14 C13 117.2(7) . .
N6 N5 C14 118.6(7) 2_456 .
N5 N6 C14 118.2(6) 2_456 .

loop_
_geom_bond_atom_site_label_1
_geom_bond_atom_site_label_2
_geom_bond_distance
_geom_bond_site_symmetry_2
C1 C2 1.533(9) .
C1 N1 1.544(9) .
C2 O1 1.425(8) .
O1 C3 1.469(9) .
C3 C4 1.539(10) .
C4 N1 1.523(8) .
N1 C5 1.528(8) .
C5 C6 1.545(9) .
C6 C7 1.559(10) .
C7 N3 1.332(10) .
C7 N2 1.362(9) .
N2 N3 1.358(8) 2_655
N3 N2 1.358(8) 2_655
C8 C9 1.529(10) .
C8 N4 1.540(9) .
C9 O2 1.411(8) .
O2 C10 1.475(9) .
C10 C11 1.526(11) .
C11 N4 1.518(8) .
N4 C12 1.514(9) .
C12 C13 1.523(9) .
C13 C14 1.517(10) .
C14 N5 1.358(9) .
C14 N6 1.368(9) .
N5 N6 1.347(9) 2_456
N6 N5 1.347(9) 2_456
